data_4023829
loop_
_publ_author_name
'Atsushi Nagai'
'Kenta Kokado'
'Yuuya Nagata'
'Manabu Arita'
'Yoshiki Chujo'

_publ_contact_author_address
;
Department of Polymer Chemistry, Graduate School of Engineering,
Kyoto University,
;
_publ_contact_author_email ' chujo_at_chujo.synchem.kyoto-u.ac.jp '
_publ_contact_author_fax ' +81-75-383-2607 '
_publ_contact_author_name ' Yoshiki Chujo '
_publ_contact_author_phone ' +81-75-383-2604 '
_publ_section_title
;
 Highly Intense Fluorescent Diarylboron Diketonate
;
_journal_name_full 'Journal of Organic Chemistry'
_journal_page_first 8605
_journal_page_last 8607
_journal_paper_doi 10.1021/jo8017582
_journal_volume 73
_journal_year 2008
_chemical_formula_sum 'C29 H15 B F10 O4'
_chemical_formula_weight 628.22
_chemical_name_systematic
; 
 ? 
;
_space_group_IT_number 14
_symmetry_cell_setting monoclinic
_symmetry_space_group_name_Hall '-P 2ybc'
_symmetry_space_group_name_H-M 'P 1 21/c 1'
_atom_sites_solution_hydrogens geom
_atom_sites_solution_primary direct
_atom_sites_solution_secondary difmap
_audit_creation_method SHELXL-97
_cell_angle_alpha 90.00
_cell_angle_beta 106.387(4)
_cell_angle_gamma 90.00
_cell_formula_units_Z 8
_cell_length_a 19.8126(18)
_cell_length_b 10.6735(10)
_cell_length_c 25.2963(17)
_cell_measurement_temperature 109(2)
_cell_volume 5132.1(8)
_computing_cell_refinement PROCESS-AUTO
_computing_data_collection PROCESS-AUTO
_computing_data_reduction 'Yadokari-XG (Wakita, 2000)'
_computing_molecular_graphics 'Yadokari-XG (Wakita, 2000)'
_computing_publication_material 'Yadokari-XG (Wakita, 2000)'
_computing_structure_refinement 'SHELXL-97 (Sheldrick, 1997)'
_computing_structure_solution 'SHELXS-97 (Sheldrick, 1990)'
_diffrn_ambient_temperature 109(2)
_diffrn_measured_fraction_theta_full 0.995
_diffrn_measured_fraction_theta_max 0.995
_diffrn_radiation_monochromator graphite
_diffrn_radiation_source 'fine-focus sealed tube'
_diffrn_radiation_type MoK\a
_diffrn_radiation_wavelength 0.71075
_diffrn_reflns_av_R_equivalents 0.0745
_diffrn_reflns_av_sigmaI/netI 0.1029
_diffrn_reflns_limit_h_max 25
_diffrn_reflns_limit_h_min -25
_diffrn_reflns_limit_k_max 13
_diffrn_reflns_limit_k_min -13
_diffrn_reflns_limit_l_max 30
_diffrn_reflns_limit_l_min -32
_diffrn_reflns_number 46103
_diffrn_reflns_theta_full 27.43
_diffrn_reflns_theta_max 27.43
_diffrn_reflns_theta_min 3.00
_exptl_absorpt_coefficient_mu 0.155
_exptl_absorpt_correction_T_max 0.9406
_exptl_absorpt_correction_T_min 0.9265
_exptl_absorpt_correction_type multi-scan
_exptl_absorpt_process_details
;
    Higashi, T. (1995). Program for Absorption Correction.
    Rigaku Corporation, Tokyo, Japan.
;
_exptl_crystal_density_diffrn 1.626
_exptl_crystal_density_method 'not measured'
_exptl_crystal_F_000 2528
_exptl_crystal_size_max 0.50
_exptl_crystal_size_mid 0.40
_exptl_crystal_size_min 0.40
_refine_diff_density_max 0.266
_refine_diff_density_min -0.262
_refine_diff_density_rms 0.048
_refine_ls_extinction_method none
_refine_ls_goodness_of_fit_ref 0.956
_refine_ls_hydrogen_treatment constr
_refine_ls_matrix_type full
_refine_ls_number_parameters 797
_refine_ls_number_reflns 11646
_refine_ls_number_restraints 0
_refine_ls_restrained_S_all 0.956
_refine_ls_R_factor_all 0.1237
_refine_ls_R_factor_gt 0.0496
_refine_ls_shift/su_max 0.000
_refine_ls_shift/su_mean 0.000
_refine_ls_structure_factor_coef Fsqd
_refine_ls_weighting_details 'calc w=1/[\s^2^(Fo^2^)+(0.0252P)^2^+0.0000P] where P=(Fo^2^+2Fc^2^)/3'
_refine_ls_weighting_scheme calc
_refine_ls_wR_factor_gt 0.0641
_refine_ls_wR_factor_ref 0.0753
_reflns_number_gt 6934
_reflns_number_total 11646
_reflns_threshold_expression >2sigma(I)
_cod_data_source_file jo8017582_si_002.cif
_cod_data_source_block 2b
_cod_original_sg_symbol_Hall -p_2ybc
_cod_original_sg_symbol_H-M 'P 21/c'
_cod_database_code 4023829

loop_
_symmetry_equiv_pos_as_xyz
'x, y, z'
'-x, y+1/2, -z+1/2'
'-x, -y, -z'
'x, -y-1/2, z-1/2'

loop_
_atom_site_label
_atom_site_type_symbol
_atom_site_fract_x
_atom_site_fract_y
_atom_site_fract_z
_atom_site_U_iso_or_equiv
_atom_site_adp_type
_atom_site_occupancy
_atom_site_symmetry_multiplicity
_atom_site_calc_flag
_atom_site_refinement_flags
_atom_site_disorder_assembly
_atom_site_disorder_group
F19 F 0.15147(6) 0.53357(10) -0.04837(4) 0.0295(3) Uani 1 1 d . . .
O3 O 0.05354(8) 0.50937(13) 0.07216(5) 0.0258(4) Uani 1 1 d . . .
F11 F 0.23812(6) -0.04330(10) 0.14951(5) 0.0288(3) Uani 1 1 d . . .
F17 F 0.05030(7) 0.13165(11) -0.06858(4) 0.0355(3) Uani 1 1 d . . .
F7 F 0.02847(6) 0.63065(11) 0.39958(5) 0.0310(3) Uani 1 1 d . . .
F6 F 0.11105(6) 0.56322(11) 0.33831(4) 0.0275(3) Uani 1 1 d . . .
O5 O 0.17018(7) 0.17896(12) 0.13971(5) 0.0174(3) Uani 1 1 d . . .
F14 F 0.44196(6) 0.13133(11) 0.06427(5) 0.0292(3) Uani 1 1 d . . .
F3 F 0.38480(7) 0.07217(11) 0.46121(5) 0.0324(3) Uani 1 1 d . . .
O2 O 0.32699(7) 0.65210(12) 0.38101(5) 0.0202(3) Uani 1 1 d . . .
F1 F 0.42343(6) 0.49916(11) 0.44327(4) 0.0261(3) Uani 1 1 d . . .
F15 F 0.33702(6) 0.28490(10) 0.06895(4) 0.0263(3) Uani 1 1 d . . .
F16 F 0.12458(6) 0.07473(10) 0.03481(4) 0.0287(3) Uani 1 1 d . . .
F9 F 0.22580(7) 0.71884(11) 0.54857(4) 0.0339(3) Uani 1 1 d . . .
F20 F 0.22376(7) 0.48152(10) 0.05422(4) 0.0279(3) Uani 1 1 d . . .
F10 F 0.31089(6) 0.65058(11) 0.48810(4) 0.0291(3) Uani 1 1 d . . .
O1 O 0.23558(7) 0.52979(12) 0.31835(5) 0.0174(3) Uani 1 1 d . . .
F4 F 0.24678(7) 0.10049(11) 0.40734(4) 0.0299(3) Uani 1 1 d . . .
F13 F 0.44530(6) -0.10785(11) 0.10100(5) 0.0324(3) Uani 1 1 d . . .
O6 O 0.25634(7) 0.34156(12) 0.14472(5) 0.0179(3) Uani 1 1 d . . .
F5 F 0.19525(6) 0.32643(10) 0.37135(4) 0.0255(3) Uani 1 1 d . . .
F2 F 0.47285(6) 0.27192(11) 0.47537(4) 0.0297(3) Uani 1 1 d . . .
F18 F 0.06431(7) 0.36005(11) -0.11151(4) 0.0336(3) Uani 1 1 d . . .
F12 F 0.34271(6) -0.19046(10) 0.14482(5) 0.0313(3) Uani 1 1 d . . .
F8 F 0.08392(7) 0.70324(11) 0.50595(5) 0.0335(3) Uani 1 1 d . . .
O7 O 0.04640(8) -0.18233(13) 0.28517(5) 0.0255(4) Uani 1 1 d . . .
O8 O 0.49000(8) 0.65926(14) 0.30822(6) 0.0294(4) Uani 1 1 d . . .
C27 C 0.48276(11) 0.91437(18) 0.41019(8) 0.0203(5) Uani 1 1 d . . .
H11 H 0.5241 0.9019 0.4398 0.024 Uiso 1 1 calc R . .
C5 C 0.37701(11) 0.4040(2) 0.43203(8) 0.0196(5) Uani 1 1 d . . .
C33 C 0.28179(11) 0.12993(18) 0.10963(7) 0.0163(5) Uani 1 1 d . . .
C48 C 0.07850(11) -0.09789(18) 0.26020(8) 0.0194(5) Uani 1 1 d . . .
C21 C 0.17788(11) 0.66769(19) 0.18267(8) 0.0215(5) Uani 1 1 d . . .
H5 H 0.2071 0.7397 0.1871 0.026 Uiso 1 1 calc R . .
C16 C 0.17878(10) 0.59360(18) 0.22855(7) 0.0155(5) Uani 1 1 d . . .
C8 C 0.29002(12) 0.2008(2) 0.41566(8) 0.0209(5) Uani 1 1 d . . .
C6 C 0.40406(12) 0.2872(2) 0.45009(8) 0.0210(5) Uani 1 1 d . . .
C30 C 0.25038(11) 0.23298(18) 0.22356(8) 0.0180(5) Uani 1 1 d . . .
H16 H 0.2710 0.2143 0.2614 0.022 Uiso 1 1 calc R . .
C18 C 0.09234(11) 0.45731(19) 0.16954(8) 0.0192(5) Uani 1 1 d . . .
H3 H 0.0625 0.3860 0.1650 0.023 Uiso 1 1 calc R . .
C24 C 0.36253(12) 0.94862(19) 0.32285(8) 0.0233(5) Uani 1 1 d . . .
H9 H 0.3217 0.9604 0.2928 0.028 Uiso 1 1 calc R . .
C14 C 0.19783(12) 0.68009(19) 0.49608(8) 0.0223(5) Uani 1 1 d . . .
C3 C 0.31553(11) 0.74206(19) 0.34439(8) 0.0175(5) Uani 1 1 d . . .
C38 C 0.33644(11) 0.16559(18) 0.08834(7) 0.0189(5) Uani 1 1 d . . .
C26 C 0.47548(11) 1.02109(19) 0.37730(8) 0.0205(5) Uani 1 1 d . . .
C40 C 0.13192(11) 0.19118(18) 0.01562(8) 0.0201(5) Uani 1 1 d . . .
C13 C 0.12643(12) 0.67381(19) 0.47470(8) 0.0228(5) Uani 1 1 d . . .
C46 C 0.16221(11) 0.06893(18) 0.27427(8) 0.0190(5) Uani 1 1 d . . .
H17 H 0.1946 0.1233 0.2986 0.023 Uiso 1 1 calc R . .
C42 C 0.10016(12) 0.3328(2) -0.05909(8) 0.0243(5) Uani 1 1 d . . .
O4 O 0.52415(8) 1.11330(12) 0.38433(5) 0.0251(4) Uani 1 1 d . . .
C53 C 0.36349(11) 0.41069(19) 0.28392(8) 0.0209(5) Uani 1 1 d . . .
H24 H 0.3486 0.3489 0.3052 0.025 Uiso 1 1 calc R . .
C34 C 0.28723(11) 0.00709(19) 0.12779(8) 0.0190(5) Uani 1 1 d . . .
C10 C 0.21531(11) 0.60546(18) 0.40979(7) 0.0177(5) Uani 1 1 d . . .
C23 C 0.36884(11) 0.84095(19) 0.35576(8) 0.0188(5) Uani 1 1 d . . .
C35 C 0.34101(11) -0.07209(19) 0.12560(8) 0.0193(5) Uani 1 1 d . . .
C36 C 0.39309(11) -0.0311(2) 0.10400(8) 0.0212(5) Uani 1 1 d . . .
C39 C 0.17666(11) 0.27531(18) 0.05008(8) 0.0175(5) Uani 1 1 d . . .
C25 C 0.41478(12) 1.0368(2) 0.33375(8) 0.0237(5) Uani 1 1 d . . .
H10 H 0.4096 1.1096 0.3114 0.028 Uiso 1 1 calc R . .
C49 C 0.06626(11) -0.08776(19) 0.20326(8) 0.0203(5) Uani 1 1 d . . .
H19 H 0.0330 -0.1407 0.1790 0.024 Uiso 1 1 calc R . .
C50 C 0.10314(11) 0.00020(19) 0.18283(8) 0.0191(5) Uani 1 1 d . . .
H20 H 0.0950 0.0069 0.1441 0.023 Uiso 1 1 calc R . .
C17 C 0.13564(11) 0.48840(18) 0.22076(8) 0.0186(5) Uani 1 1 d . . .
H2 H 0.1360 0.4368 0.2515 0.022 Uiso 1 1 calc R . .
C52 C 0.33139(10) 0.41663(18) 0.22689(8) 0.0163(5) Uani 1 1 d . . .
C28 C 0.42929(11) 0.82704(19) 0.39935(8) 0.0200(5) Uani 1 1 d . . .
H12 H 0.4340 0.7553 0.4224 0.024 Uiso 1 1 calc R . .
C19 C 0.09293(11) 0.53185(19) 0.12462(8) 0.0185(5) Uani 1 1 d . . .
C55 C 0.43805(11) 0.58422(19) 0.27907(8) 0.0207(5) Uani 1 1 d . . .
C9 C 0.26499(11) 0.31757(19) 0.39717(8) 0.0184(5) Uani 1 1 d . . .
C51 C -0.00080(11) -0.2706(2) 0.25093(9) 0.0287(6) Uani 1 1 d . . .
H21 H -0.0398 -0.2256 0.2255 0.043 Uiso 1 1 calc R . .
H22 H -0.0193 -0.3269 0.2741 0.043 Uiso 1 1 calc R . .
H23 H 0.0245 -0.3196 0.2298 0.043 Uiso 1 1 calc R . .
C11 C 0.14304(11) 0.60284(18) 0.39026(8) 0.0196(5) Uani 1 1 d . . .
C45 C 0.15177(10) 0.07932(18) 0.21703(7) 0.0159(5) Uani 1 1 d . . .
C22 C 0.01298(11) 0.3957(2) 0.06240(8) 0.0273(6) Uani 1 1 d . . .
H6 H 0.0443 0.3238 0.0745 0.041 Uiso 1 1 calc R . .
H7 H -0.0110 0.3880 0.0230 0.041 Uiso 1 1 calc R . .
H8 H -0.0220 0.3980 0.0831 0.041 Uiso 1 1 calc R . .
C57 C 0.35476(11) 0.50962(18) 0.19721(8) 0.0203(5) Uani 1 1 d . . .
H27 H 0.3339 0.5158 0.1586 0.024 Uiso 1 1 calc R . .
C54 C 0.41572(11) 0.49208(19) 0.30938(8) 0.0233(5) Uani 1 1 d . . .
H25 H 0.4370 0.4859 0.3480 0.028 Uiso 1 1 calc R . .
C20 C 0.13528(11) 0.6375(2) 0.13141(8) 0.0233(5) Uani 1 1 d . . .
H4 H 0.1348 0.6888 0.1006 0.028 Uiso 1 1 calc R . .
C29 C 0.58618(11) 1.1025(2) 0.43004(8) 0.0282(5) Uani 1 1 d . . .
H13 H 0.5729 1.1017 0.4645 0.042 Uiso 1 1 calc R . .
H14 H 0.6172 1.1740 0.4301 0.042 Uiso 1 1 calc R . .
H15 H 0.6108 1.0246 0.4267 0.042 Uiso 1 1 calc R . .
C31 C 0.19260(11) 0.16629(18) 0.19359(8) 0.0177(5) Uani 1 1 d . . .
C32 C 0.27854(11) 0.32755(18) 0.19839(7) 0.0163(5) Uani 1 1 d . . .
C7 C 0.35997(12) 0.1854(2) 0.44214(8) 0.0217(5) Uani 1 1 d . . .
C15 C 0.24058(11) 0.64629(19) 0.46398(8) 0.0201(5) Uani 1 1 d . . .
C37 C 0.39063(11) 0.0894(2) 0.08496(8) 0.0198(5) Uani 1 1 d . . .
C56 C 0.40694(11) 0.59206(19) 0.22248(8) 0.0220(5) Uani 1 1 d . . .
H26 H 0.4219 0.6544 0.2014 0.026 Uiso 1 1 calc R . .
C2 C 0.22522(11) 0.62252(19) 0.28305(8) 0.0172(5) Uani 1 1 d . . .
C1 C 0.25974(11) 0.73521(18) 0.29707(8) 0.0193(5) Uani 1 1 d . . .
H1 H 0.2454 0.8071 0.2745 0.023 Uiso 1 1 calc R . .
C44 C 0.18131(11) 0.39027(19) 0.02596(8) 0.0196(5) Uani 1 1 d . . .
C47 C 0.12624(11) -0.01864(19) 0.29541(8) 0.0208(5) Uani 1 1 d . . .
H18 H 0.1340 -0.0250 0.3341 0.025 Uiso 1 1 calc R . .
B2 B 0.22073(13) 0.2324(2) 0.11144(9) 0.0180(6) Uani 1 1 d . . .
C4 C 0.30694(11) 0.42426(19) 0.40396(7) 0.0163(5) Uani 1 1 d . . .
C12 C 0.09854(11) 0.63584(19) 0.42109(8) 0.0218(5) Uani 1 1 d . . .
C41 C 0.09357(12) 0.2175(2) -0.03743(8) 0.0231(5) Uani 1 1 d . . .
C43 C 0.14417(12) 0.42002(19) -0.02728(8) 0.0216(5) Uani 1 1 d . . .
B1 B 0.27155(13) 0.5557(2) 0.37772(9) 0.0183(6) Uani 1 1 d . . .
C58 C 0.50990(13) 0.7634(2) 0.28068(9) 0.0388(7) Uani 1 1 d . . .
H28 H 0.5288 0.7331 0.2512 0.058 Uiso 1 1 calc R . .
H29 H 0.5459 0.8125 0.3070 0.058 Uiso 1 1 calc R . .
H30 H 0.4686 0.8161 0.2649 0.058 Uiso 1 1 calc R . .

loop_
_atom_site_aniso_label
_atom_site_aniso_U_11
_atom_site_aniso_U_22
_atom_site_aniso_U_33
_atom_site_aniso_U_23
_atom_site_aniso_U_13
_atom_site_aniso_U_12
F19 0.0372(9) 0.0228(7) 0.0284(7) 0.0100(6) 0.0091(6) 0.0040(6)
O3 0.0302(10) 0.0279(9) 0.0157(8) -0.0015(6) 0.0008(7) -0.0061(8)
F11 0.0349(9) 0.0187(7) 0.0404(7) 0.0058(6) 0.0229(7) 0.0024(6)
F17 0.0424(9) 0.0311(8) 0.0251(7) -0.0057(6) -0.0032(6) -0.0053(7)
F7 0.0199(8) 0.0378(8) 0.0351(7) -0.0067(6) 0.0076(6) 0.0026(6)
F6 0.0213(8) 0.0354(8) 0.0223(7) -0.0079(6) 0.0007(6) 0.0004(6)
O5 0.0188(9) 0.0181(8) 0.0149(7) 0.0004(6) 0.0041(6) 0.0003(7)
F14 0.0222(8) 0.0346(8) 0.0348(7) 0.0018(6) 0.0147(6) -0.0023(6)
F3 0.0408(9) 0.0235(7) 0.0327(7) 0.0076(6) 0.0099(6) 0.0131(7)
O2 0.0192(9) 0.0206(8) 0.0178(7) 0.0031(6) 0.0004(6) -0.0029(7)
F1 0.0200(8) 0.0297(8) 0.0257(7) 0.0042(5) 0.0019(6) -0.0033(6)
F15 0.0294(8) 0.0206(7) 0.0318(7) 0.0076(5) 0.0136(6) -0.0014(6)
F16 0.0399(9) 0.0193(7) 0.0235(6) -0.0010(5) 0.0035(6) -0.0056(6)
F9 0.0385(9) 0.0396(8) 0.0190(7) -0.0080(6) 0.0004(6) 0.0087(7)
F20 0.0340(8) 0.0206(7) 0.0257(7) 0.0014(5) 0.0028(6) -0.0045(6)
F10 0.0218(8) 0.0394(8) 0.0213(6) -0.0043(6) -0.0017(6) -0.0009(6)
O1 0.0177(9) 0.0180(8) 0.0149(7) 0.0026(6) 0.0021(6) -0.0002(7)
F4 0.0374(9) 0.0209(7) 0.0313(7) 0.0011(6) 0.0095(6) -0.0051(7)
F13 0.0227(8) 0.0283(8) 0.0470(8) -0.0007(6) 0.0110(6) 0.0086(6)
O6 0.0210(9) 0.0162(8) 0.0154(7) -0.0011(6) 0.0033(6) -0.0012(7)
F5 0.0197(8) 0.0254(7) 0.0282(7) 0.0031(5) 0.0014(6) -0.0033(6)
F2 0.0220(8) 0.0407(8) 0.0248(7) 0.0061(6) 0.0040(6) 0.0114(7)
F18 0.0404(9) 0.0380(8) 0.0182(6) 0.0051(6) 0.0017(6) 0.0092(7)
F12 0.0360(9) 0.0188(7) 0.0418(8) 0.0077(6) 0.0155(7) 0.0069(6)
F8 0.0363(9) 0.0397(8) 0.0280(7) -0.0015(6) 0.0145(6) 0.0127(7)
O7 0.0266(10) 0.0248(9) 0.0272(8) 0.0006(7) 0.0110(7) -0.0098(8)
O8 0.0265(10) 0.0317(10) 0.0288(8) -0.0031(7) 0.0056(7) -0.0135(8)
C27 0.0193(13) 0.0203(13) 0.0196(11) 0.0011(9) 0.0024(9) -0.0003(11)
C5 0.0194(13) 0.0253(13) 0.0142(11) 0.0011(9) 0.0050(9) -0.0028(11)
C33 0.0217(13) 0.0152(12) 0.0120(10) -0.0013(8) 0.0046(9) 0.0001(10)
C48 0.0191(13) 0.0169(12) 0.0253(12) 0.0027(10) 0.0114(10) 0.0053(11)
C21 0.0213(14) 0.0192(12) 0.0234(12) -0.0008(10) 0.0054(10) -0.0023(11)
C16 0.0146(12) 0.0167(12) 0.0151(10) 0.0013(9) 0.0039(9) 0.0008(10)
C8 0.0254(15) 0.0204(13) 0.0178(11) -0.0010(9) 0.0077(10) -0.0038(11)
C6 0.0172(14) 0.0320(14) 0.0134(11) 0.0038(10) 0.0034(9) 0.0052(11)
C30 0.0177(13) 0.0205(12) 0.0138(11) 0.0019(9) 0.0013(9) 0.0020(10)
C18 0.0194(13) 0.0179(12) 0.0204(11) -0.0027(9) 0.0055(10) -0.0019(10)
C24 0.0227(14) 0.0230(13) 0.0201(11) 0.0029(10) -0.0007(10) -0.0010(11)
C14 0.0299(15) 0.0217(13) 0.0127(11) -0.0027(9) 0.0016(10) 0.0063(11)
C3 0.0182(13) 0.0170(12) 0.0186(11) 0.0002(9) 0.0071(10) 0.0029(10)
C38 0.0259(14) 0.0137(12) 0.0153(11) 0.0019(9) 0.0027(10) -0.0025(10)
C26 0.0228(14) 0.0185(12) 0.0219(12) -0.0037(10) 0.0090(10) -0.0046(11)
C40 0.0275(15) 0.0129(12) 0.0203(12) 0.0019(9) 0.0077(10) 0.0028(11)
C13 0.0287(15) 0.0183(13) 0.0246(12) 0.0027(10) 0.0130(11) 0.0073(11)
C46 0.0186(13) 0.0186(12) 0.0197(11) -0.0043(9) 0.0053(9) -0.0002(10)
C42 0.0266(15) 0.0322(14) 0.0130(11) 0.0025(10) 0.0039(10) 0.0083(12)
O4 0.0267(10) 0.0209(9) 0.0247(8) 0.0039(7) 0.0022(7) -0.0083(8)
C53 0.0192(13) 0.0259(13) 0.0181(11) 0.0018(10) 0.0061(10) -0.0012(11)
C34 0.0203(13) 0.0205(12) 0.0179(11) 0.0006(9) 0.0079(10) -0.0024(10)
C10 0.0227(14) 0.0131(12) 0.0152(11) 0.0022(9) 0.0021(9) 0.0015(10)
C23 0.0201(13) 0.0193(13) 0.0164(11) -0.0003(9) 0.0040(10) 0.0008(10)
C35 0.0247(14) 0.0122(12) 0.0187(11) 0.0023(9) 0.0022(10) 0.0013(10)
C36 0.0157(13) 0.0239(13) 0.0225(12) -0.0026(10) 0.0031(10) 0.0052(11)
C39 0.0200(13) 0.0166(12) 0.0181(11) 0.0002(9) 0.0087(9) 0.0045(10)
C25 0.0295(15) 0.0186(13) 0.0217(12) 0.0065(9) 0.0050(11) -0.0010(11)
C49 0.0143(13) 0.0229(13) 0.0225(11) -0.0046(10) 0.0030(9) -0.0012(11)
C50 0.0168(13) 0.0237(13) 0.0173(11) 0.0016(9) 0.0052(9) 0.0048(10)
C17 0.0212(13) 0.0183(12) 0.0166(11) 0.0039(9) 0.0059(9) 0.0035(10)
C52 0.0158(13) 0.0157(12) 0.0185(11) -0.0007(9) 0.0069(9) 0.0044(10)
C28 0.0230(14) 0.0167(12) 0.0208(11) 0.0022(9) 0.0069(10) 0.0007(11)
C19 0.0173(13) 0.0217(13) 0.0145(11) -0.0030(9) 0.0014(9) 0.0000(11)
C55 0.0165(13) 0.0205(13) 0.0261(12) -0.0029(10) 0.0078(10) -0.0005(11)
C9 0.0137(13) 0.0248(13) 0.0149(11) 0.0012(9) 0.0013(9) 0.0014(11)
C51 0.0222(15) 0.0273(14) 0.0358(13) 0.0017(11) 0.0067(11) -0.0096(12)
C11 0.0249(14) 0.0171(12) 0.0138(11) -0.0016(9) 0.0004(10) -0.0021(11)
C45 0.0149(12) 0.0146(11) 0.0190(11) -0.0009(9) 0.0061(9) 0.0043(10)
C22 0.0260(15) 0.0304(14) 0.0217(12) -0.0044(10) 0.0004(10) -0.0043(12)
C57 0.0234(14) 0.0187(12) 0.0168(11) 0.0020(9) 0.0026(10) 0.0007(11)
C54 0.0211(14) 0.0313(14) 0.0162(11) -0.0008(10) 0.0032(10) -0.0014(11)
C20 0.0292(15) 0.0247(13) 0.0154(11) 0.0053(9) 0.0054(10) -0.0008(11)
C29 0.0234(14) 0.0237(13) 0.0343(13) 0.0006(10) 0.0032(11) -0.0060(11)
C31 0.0193(13) 0.0177(12) 0.0165(11) 0.0013(9) 0.0056(10) 0.0075(10)
C32 0.0180(13) 0.0157(12) 0.0157(11) -0.0007(9) 0.0059(9) 0.0076(10)
C7 0.0292(15) 0.0200(13) 0.0173(11) 0.0026(9) 0.0092(10) 0.0099(12)
C15 0.0181(14) 0.0169(12) 0.0215(12) 0.0035(9) -0.0006(10) -0.0001(10)
C37 0.0164(13) 0.0249(13) 0.0186(11) -0.0008(10) 0.0056(10) -0.0041(11)
C56 0.0247(14) 0.0185(12) 0.0235(12) 0.0060(10) 0.0078(10) 0.0004(11)
C2 0.0139(12) 0.0190(12) 0.0189(11) 0.0002(9) 0.0051(9) 0.0047(10)
C1 0.0212(14) 0.0137(12) 0.0199(11) 0.0019(9) 0.0011(10) 0.0032(10)
C44 0.0199(13) 0.0174(13) 0.0218(12) -0.0040(9) 0.0065(10) -0.0001(10)
C47 0.0230(14) 0.0231(13) 0.0174(11) -0.0002(9) 0.0072(10) 0.0004(11)
B2 0.0224(16) 0.0157(13) 0.0172(13) 0.0000(10) 0.0076(11) -0.0026(12)
C4 0.0160(13) 0.0198(12) 0.0124(10) 0.0010(9) 0.0030(9) -0.0009(10)
C12 0.0165(14) 0.0200(13) 0.0264(12) -0.0012(10) 0.0019(10) -0.0003(10)
C41 0.0242(14) 0.0225(13) 0.0199(12) -0.0081(10) 0.0020(10) -0.0010(11)
C43 0.0278(14) 0.0174(12) 0.0218(12) 0.0066(10) 0.0108(10) 0.0066(11)
B1 0.0174(15) 0.0200(14) 0.0153(12) 0.0008(10) 0.0010(10) -0.0031(12)
C58 0.0401(18) 0.0348(16) 0.0448(15) -0.0073(12) 0.0174(13) -0.0180(13)

loop_
_atom_type_symbol
_atom_type_description
_atom_type_scat_dispersion_real
_atom_type_scat_dispersion_imag
_atom_type_scat_source
C C 0.0033 0.0016 'International Tables Vol C Tables 4.2.6.8 and 6.1.1.4'
H H 0.0000 0.0000 'International Tables Vol C Tables 4.2.6.8 and 6.1.1.4'
B B 0.0013 0.0007 'International Tables Vol C Tables 4.2.6.8 and 6.1.1.4'
O O 0.0106 0.0060 'International Tables Vol C Tables 4.2.6.8 and 6.1.1.4'
F F 0.0171 0.0103 'International Tables Vol C Tables 4.2.6.8 and 6.1.1.4'

loop_
_geom_angle_atom_site_label_1
_geom_angle_atom_site_label_2
_geom_angle_atom_site_label_3
_geom_angle
_geom_angle_site_symmetry_1
_geom_angle_site_symmetry_3
_geom_angle_publ_flag
C19 O3 C22 117.16(15) . . ?
C31 O5 B2 117.25(16) . . ?
C3 O2 B1 119.28(17) . . ?
C2 O1 B1 118.92(16) . . ?
C32 O6 B2 117.48(15) . . ?
C48 O7 C51 117.82(15) . . ?
C55 O8 C58 118.03(16) . . ?
C28 C27 C26 119.3(2) . . ?
C28 C27 H11 120.4 . . ?
C26 C27 H11 120.4 . . ?
F1 C5 C6 115.61(19) . . ?
F1 C5 C4 121.13(19) . . ?
C6 C5 C4 123.3(2) . . ?
C34 C33 C38 113.04(19) . . ?
C34 C33 B2 127.69(17) . . ?
C38 C33 B2 119.26(17) . . ?
O7 C48 C47 115.46(17) . . ?
O7 C48 C49 124.33(19) . . ?
C47 C48 C49 120.22(18) . . ?
C20 C21 C16 120.8(2) . . ?
C20 C21 H5 119.6 . . ?
C16 C21 H5 119.6 . . ?
C17 C16 C21 118.33(18) . . ?
C17 C16 C2 120.23(17) . . ?
C21 C16 C2 121.40(18) . . ?
F4 C8 C7 119.4(2) . . ?
F4 C8 C9 120.9(2) . . ?
C7 C8 C9 119.6(2) . . ?
F2 C6 C7 119.5(2) . . ?
F2 C6 C5 120.9(2) . . ?
C7 C6 C5 119.6(2) . . ?
C31 C30 C32 120.04(18) . . ?
C31 C30 H16 120.0 . . ?
C32 C30 H16 120.0 . . ?
C17 C18 C19 118.97(19) . . ?
C17 C18 H3 120.5 . . ?
C19 C18 H3 120.5 . . ?
C25 C24 C23 120.5(2) . . ?
C25 C24 H9 119.7 . . ?
C23 C24 H9 119.7 . . ?
F9 C14 C13 119.73(18) . . ?
F9 C14 C15 120.7(2) . . ?
C13 C14 C15 119.62(18) . . ?
O2 C3 C1 120.69(19) . . ?
O2 C3 C23 114.75(18) . . ?
C1 C3 C23 124.37(18) . . ?
F15 C38 C37 116.43(17) . . ?
F15 C38 C33 118.71(18) . . ?
C37 C38 C33 124.86(19) . . ?
O4 C26 C25 116.12(18) . . ?
O4 C26 C27 124.4(2) . . ?
C25 C26 C27 119.4(2) . . ?
F16 C40 C41 116.86(18) . . ?
F16 C40 C39 118.90(18) . . ?
C41 C40 C39 124.24(19) . . ?
F8 C13 C14 120.39(18) . . ?
F8 C13 C12 120.3(2) . . ?
C14 C13 C12 119.26(19) . . ?
C47 C46 C45 120.84(19) . . ?
C47 C46 H17 119.6 . . ?
C45 C46 H17 119.6 . . ?
F18 C42 C41 120.3(2) . . ?
F18 C42 C43 120.17(19) . . ?
C41 C42 C43 119.51(19) . . ?
C26 O4 C29 117.65(16) . . ?
C54 C53 C52 121.27(19) . . ?
C54 C53 H24 119.4 . . ?
C52 C53 H24 119.4 . . ?
F11 C34 C35 115.19(17) . . ?
F11 C34 C33 120.84(18) . . ?
C35 C34 C33 123.97(18) . . ?
C11 C10 C15 114.14(18) . . ?
C11 C10 B1 126.77(17) . . ?
C15 C10 B1 118.89(19) . . ?
C28 C23 C24 118.1(2) . . ?
C28 C23 C3 119.49(18) . . ?
C24 C23 C3 122.37(19) . . ?
F12 C35 C36 119.85(19) . . ?
F12 C35 C34 120.14(18) . . ?
C36 C35 C34 120.01(19) . . ?
F13 C36 C35 120.58(19) . . ?
F13 C36 C37 120.42(18) . . ?
C35 C36 C37 119.0(2) . . ?
C40 C39 C44 114.07(18) . . ?
C40 C39 B2 119.78(17) . . ?
C44 C39 B2 126.07(19) . . ?
C24 C25 C26 120.8(2) . . ?
C24 C25 H10 119.6 . . ?
C26 C25 H10 119.6 . . ?
C50 C49 C48 118.96(19) . . ?
C50 C49 H19 120.5 . . ?
C48 C49 H19 120.5 . . ?
C49 C50 C45 122.04(18) . . ?
C49 C50 H20 119.0 . . ?
C45 C50 H20 119.0 . . ?
C18 C17 C16 121.50(18) . . ?
C18 C17 H2 119.3 . . ?
C16 C17 H2 119.3 . . ?
C57 C52 C53 117.43(19) . . ?
C57 C52 C32 120.06(17) . . ?
C53 C52 C32 122.44(17) . . ?
C27 C28 C23 121.86(19) . . ?
C27 C28 H12 119.1 . . ?
C23 C28 H12 119.1 . . ?
O3 C19 C20 115.19(17) . . ?
O3 C19 C18 124.25(19) . . ?
C20 C19 C18 120.56(18) . . ?
O8 C55 C56 125.10(18) . . ?
O8 C55 C54 115.50(18) . . ?
C56 C55 C54 119.4(2) . . ?
F5 C9 C8 116.65(19) . . ?
F5 C9 C4 119.66(18) . . ?
C8 C9 C4 123.7(2) . . ?
O7 C51 H21 109.5 . . ?
O7 C51 H22 109.5 . . ?
H21 C51 H22 109.5 . . ?
O7 C51 H23 109.5 . . ?
H21 C51 H23 109.5 . . ?
H22 C51 H23 109.5 . . ?
F6 C11 C10 120.57(17) . . ?
F6 C11 C12 115.46(19) . . ?
C10 C11 C12 123.96(18) . . ?
C50 C45 C46 117.95(18) . . ?
C50 C45 C31 120.04(17) . . ?
C46 C45 C31 121.96(18) . . ?
O3 C22 H6 109.5 . . ?
O3 C22 H7 109.5 . . ?
H6 C22 H7 109.5 . . ?
O3 C22 H8 109.5 . . ?
H6 C22 H8 109.5 . . ?
H7 C22 H8 109.5 . . ?
C56 C57 C52 121.67(19) . . ?
C56 C57 H27 119.2 . . ?
C52 C57 H27 119.2 . . ?
C53 C54 C55 120.37(19) . . ?
C53 C54 H25 119.8 . . ?
C55 C54 H25 119.8 . . ?
C21 C20 C19 119.83(18) . . ?
C21 C20 H4 120.1 . . ?
C19 C20 H4 120.1 . . ?
O4 C29 H13 109.5 . . ?
O4 C29 H14 109.5 . . ?
H13 C29 H14 109.5 . . ?
O4 C29 H15 109.5 . . ?
H13 C29 H15 109.5 . . ?
H14 C29 H15 109.5 . . ?
O5 C31 C30 120.10(17) . . ?
O5 C31 C45 114.93(18) . . ?
C30 C31 C45 124.96(17) . . ?
O6 C32 C30 119.71(18) . . ?
O6 C32 C52 115.14(16) . . ?
C30 C32 C52 125.15(17) . . ?
F3 C7 C8 120.1(2) . . ?
F3 C7 C6 120.4(2) . . ?
C8 C7 C6 119.4(2) . . ?
F10 C15 C14 116.81(17) . . ?
F10 C15 C10 119.56(18) . . ?
C14 C15 C10 123.6(2) . . ?
F14 C37 C38 121.29(18) . . ?
F14 C37 C36 119.58(19) . . ?
C38 C37 C36 119.13(18) . . ?
C57 C56 C55 119.86(18) . . ?
C57 C56 H26 120.1 . . ?
C55 C56 H26 120.1 . . ?
O1 C2 C1 120.84(18) . . ?
O1 C2 C16 114.85(17) . . ?
C1 C2 C16 124.22(18) . . ?
C2 C1 C3 119.05(19) . . ?
C2 C1 H1 120.5 . . ?
C3 C1 H1 120.5 . . ?
F20 C44 C43 115.59(17) . . ?
F20 C44 C39 120.95(17) . . ?
C43 C44 C39 123.46(19) . . ?
C46 C47 C48 119.98(18) . . ?
C46 C47 H18 120.0 . . ?
C48 C47 H18 120.0 . . ?
O6 B2 O5 107.52(15) . . ?
O6 B2 C39 111.16(16) . . ?
O5 B2 C39 108.26(17) . . ?
O6 B2 C33 107.52(17) . . ?
O5 B2 C33 110.93(16) . . ?
C39 B2 C33 111.39(15) . . ?
C5 C4 C9 114.38(19) . . ?
C5 C4 B1 126.75(19) . . ?
C9 C4 B1 118.84(18) . . ?
F7 C12 C13 119.66(18) . . ?
F7 C12 C11 120.93(18) . . ?
C13 C12 C11 119.4(2) . . ?
F17 C41 C42 119.64(18) . . ?
F17 C41 C40 121.23(19) . . ?
C42 C41 C40 119.1(2) . . ?
F19 C43 C42 119.98(18) . . ?
F19 C43 C44 120.45(19) . . ?
C42 C43 C44 119.57(19) . . ?
O2 B1 O1 108.59(15) . . ?
O2 B1 C4 110.31(17) . . ?
O1 B1 C4 106.22(16) . . ?
O2 B1 C10 109.97(16) . . ?
O1 B1 C10 111.03(17) . . ?
C4 B1 C10 110.65(15) . . ?
O8 C58 H28 109.5 . . ?
O8 C58 H29 109.5 . . ?
H28 C58 H29 109.5 . . ?
O8 C58 H30 109.5 . . ?
H28 C58 H30 109.5 . . ?
H29 C58 H30 109.5 . . ?

loop_
_geom_bond_atom_site_label_1
_geom_bond_atom_site_label_2
_geom_bond_distance
_geom_bond_site_symmetry_2
_geom_bond_publ_flag
F19 C43 1.348(2) . ?
O3 C19 1.358(2) . ?
O3 C22 1.437(2) . ?
F11 C34 1.356(2) . ?
F17 C41 1.347(2) . ?
F7 C12 1.342(2) . ?
F6 C11 1.356(2) . ?
O5 C31 1.316(2) . ?
O5 B2 1.498(2) . ?
F14 C37 1.345(2) . ?
F3 C7 1.342(2) . ?
O2 C3 1.309(2) . ?
O2 B1 1.490(3) . ?
F1 C5 1.345(2) . ?
F15 C38 1.366(2) . ?
F16 C40 1.357(2) . ?
F9 C14 1.351(2) . ?
F20 C44 1.352(2) . ?
F10 C15 1.355(2) . ?
O1 C2 1.310(2) . ?
O1 B1 1.495(2) . ?
F4 C8 1.350(2) . ?
F13 C36 1.338(2) . ?
O6 C32 1.312(2) . ?
O6 B2 1.493(3) . ?
F5 C9 1.355(2) . ?
F2 C6 1.342(2) . ?
F18 C42 1.348(2) . ?
F12 C35 1.351(2) . ?
F8 C13 1.345(2) . ?
O7 C48 1.357(2) . ?
O7 C51 1.434(2) . ?
O8 C55 1.348(2) . ?
O8 C58 1.425(2) . ?
C27 C28 1.379(3) . ?
C27 C26 1.394(3) . ?
C27 H11 0.9500 . ?
C5 C6 1.383(3) . ?
C5 C4 1.386(3) . ?
C33 C34 1.383(3) . ?
C33 C38 1.392(3) . ?
C33 B2 1.641(3) . ?
C48 C47 1.389(3) . ?
C48 C49 1.396(3) . ?
C21 C20 1.371(3) . ?
C21 C16 1.400(2) . ?
C21 H5 0.9500 . ?
C16 C17 1.391(3) . ?
C16 C2 1.458(3) . ?
C8 C7 1.369(3) . ?
C8 C9 1.374(3) . ?
C6 C7 1.373(3) . ?
C30 C31 1.379(3) . ?
C30 C32 1.391(3) . ?
C30 H16 0.9500 . ?
C18 C17 1.377(3) . ?
C18 C19 1.390(3) . ?
C18 H3 0.9500 . ?
C24 C25 1.369(3) . ?
C24 C23 1.404(3) . ?
C24 H9 0.9500 . ?
C14 C13 1.366(3) . ?
C14 C15 1.377(3) . ?
C3 C1 1.383(3) . ?
C3 C23 1.463(3) . ?
C38 C37 1.369(3) . ?
C26 O4 1.354(2) . ?
C26 C25 1.393(3) . ?
C40 C41 1.372(3) . ?
C40 C39 1.384(3) . ?
C13 C12 1.373(3) . ?
C46 C47 1.372(3) . ?
C46 C45 1.408(2) . ?
C46 H17 0.9500 . ?
C42 C41 1.368(3) . ?
C42 C43 1.370(3) . ?
O4 C29 1.435(2) . ?
C53 C54 1.365(3) . ?
C53 C52 1.404(3) . ?
C53 H24 0.9500 . ?
C34 C35 1.373(3) . ?
C10 C11 1.377(3) . ?
C10 C15 1.390(3) . ?
C10 B1 1.641(3) . ?
C23 C28 1.388(3) . ?
C35 C36 1.369(3) . ?
C36 C37 1.369(3) . ?
C39 C44 1.385(3) . ?
C39 B2 1.618(3) . ?
C25 H10 0.9500 . ?
C49 C50 1.377(3) . ?
C49 H19 0.9500 . ?
C50 C45 1.385(3) . ?
C50 H20 0.9500 . ?
C17 H2 0.9500 . ?
C52 C57 1.400(3) . ?
C52 C32 1.447(3) . ?
C28 H12 0.9500 . ?
C19 C20 1.387(3) . ?
C55 C56 1.392(3) . ?
C55 C54 1.394(3) . ?
C9 C4 1.392(3) . ?
C51 H21 0.9800 . ?
C51 H22 0.9800 . ?
C51 H23 0.9800 . ?
C11 C12 1.378(3) . ?
C45 C31 1.462(3) . ?
C22 H6 0.9800 . ?
C22 H7 0.9800 . ?
C22 H8 0.9800 . ?
C57 C56 1.371(3) . ?
C57 H27 0.9500 . ?
C54 H25 0.9500 . ?
C20 H4 0.9500 . ?
C29 H13 0.9800 . ?
C29 H14 0.9800 . ?
C29 H15 0.9800 . ?
C56 H26 0.9500 . ?
C2 C1 1.380(3) . ?
C1 H1 0.9500 . ?
C44 C43 1.377(3) . ?
C47 H18 0.9500 . ?
C4 B1 1.624(3) . ?
C58 H28 0.9800 . ?
C58 H29 0.9800 . ?
C58 H30 0.9800 . ?

loop_
_geom_torsion_atom_site_label_1
_geom_torsion_atom_site_label_2
_geom_torsion_atom_site_label_3
_geom_torsion_atom_site_label_4
_geom_torsion
_geom_torsion_site_symmetry_1
_geom_torsion_site_symmetry_2
_geom_torsion_site_symmetry_3
_geom_torsion_site_symmetry_4
_geom_torsion_publ_flag
C51 O7 C48 C47 -176.98(18) . . . . ?
C51 O7 C48 C49 2.9(3) . . . . ?
C20 C21 C16 C17 0.3(3) . . . . ?
C20 C21 C16 C2 178.27(18) . . . . ?
F1 C5 C6 F2 -2.2(2) . . . . ?
C4 C5 C6 F2 177.58(16) . . . . ?
F1 C5 C6 C7 177.70(16) . . . . ?
C4 C5 C6 C7 -2.5(3) . . . . ?
B1 O2 C3 C1 -13.0(3) . . . . ?
B1 O2 C3 C23 171.86(16) . . . . ?
C34 C33 C38 F15 179.92(16) . . . . ?
B2 C33 C38 F15 -0.8(3) . . . . ?
C34 C33 C38 C37 0.2(3) . . . . ?
B2 C33 C38 C37 179.49(19) . . . . ?
C28 C27 C26 O4 179.47(17) . . . . ?
C28 C27 C26 C25 -0.7(3) . . . . ?
F9 C14 C13 F8 -1.5(3) . . . . ?
C15 C14 C13 F8 178.20(18) . . . . ?
F9 C14 C13 C12 179.17(18) . . . . ?
C15 C14 C13 C12 -1.1(3) . . . . ?
C25 C26 O4 C29 177.72(17) . . . . ?
C27 C26 O4 C29 -2.5(3) . . . . ?
C38 C33 C34 F11 -179.65(17) . . . . ?
B2 C33 C34 F11 1.1(3) . . . . ?
C38 C33 C34 C35 0.4(3) . . . . ?
B2 C33 C34 C35 -178.8(2) . . . . ?
C25 C24 C23 C28 0.0(3) . . . . ?
C25 C24 C23 C3 -177.66(18) . . . . ?
O2 C3 C23 C28 6.7(3) . . . . ?
C1 C3 C23 C28 -168.28(19) . . . . ?
O2 C3 C23 C24 -175.66(17) . . . . ?
C1 C3 C23 C24 9.4(3) . . . . ?
F11 C34 C35 F12 -0.6(3) . . . . ?
C33 C34 C35 F12 179.27(17) . . . . ?
F11 C34 C35 C36 179.45(18) . . . . ?
C33 C34 C35 C36 -0.6(3) . . . . ?
F12 C35 C36 F13 1.0(3) . . . . ?
C34 C35 C36 F13 -179.14(18) . . . . ?
F12 C35 C36 C37 -179.70(17) . . . . ?
C34 C35 C36 C37 0.2(3) . . . . ?
F16 C40 C39 C44 178.71(16) . . . . ?
C41 C40 C39 C44 -1.5(3) . . . . ?
F16 C40 C39 B2 1.8(3) . . . . ?
C41 C40 C39 B2 -178.44(19) . . . . ?
C23 C24 C25 C26 0.6(3) . . . . ?
O4 C26 C25 C24 179.56(17) . . . . ?
C27 C26 C25 C24 -0.3(3) . . . . ?
O7 C48 C49 C50 -178.74(18) . . . . ?
C47 C48 C49 C50 1.2(3) . . . . ?
C48 C49 C50 C45 -0.3(3) . . . . ?
C19 C18 C17 C16 1.2(3) . . . . ?
C21 C16 C17 C18 -0.6(3) . . . . ?
C2 C16 C17 C18 -178.61(18) . . . . ?
C54 C53 C52 C57 -0.3(3) . . . . ?
C54 C53 C52 C32 176.68(19) . . . . ?
C26 C27 C28 C23 1.4(3) . . . . ?
C24 C23 C28 C27 -1.0(3) . . . . ?
C3 C23 C28 C27 176.71(17) . . . . ?
C22 O3 C19 C20 175.30(17) . . . . ?
C22 O3 C19 C18 -5.0(3) . . . . ?
C17 C18 C19 O3 178.85(18) . . . . ?
C17 C18 C19 C20 -1.4(3) . . . . ?
C58 O8 C55 C56 7.2(3) . . . . ?
C58 O8 C55 C54 -173.46(17) . . . . ?
F4 C8 C9 F5 1.1(3) . . . . ?
C7 C8 C9 F5 -179.93(16) . . . . ?
F4 C8 C9 C4 -179.34(16) . . . . ?
C7 C8 C9 C4 -0.4(3) . . . . ?
C15 C10 C11 F6 -179.03(17) . . . . ?
B1 C10 C11 F6 -4.3(3) . . . . ?
C15 C10 C11 C12 -0.8(3) . . . . ?
B1 C10 C11 C12 173.98(19) . . . . ?
C49 C50 C45 C46 -0.9(3) . . . . ?
C49 C50 C45 C31 176.46(18) . . . . ?
C47 C46 C45 C50 1.3(3) . . . . ?
C47 C46 C45 C31 -176.05(18) . . . . ?
C53 C52 C57 C56 0.0(3) . . . . ?
C32 C52 C57 C56 -177.05(18) . . . . ?
C52 C53 C54 C55 0.5(3) . . . . ?
O8 C55 C54 C53 -179.82(18) . . . . ?
C56 C55 C54 C53 -0.4(3) . . . . ?
C16 C21 C20 C19 -0.6(3) . . . . ?
O3 C19 C20 C21 -179.12(18) . . . . ?
C18 C19 C20 C21 1.1(3) . . . . ?
B2 O5 C31 C30 19.1(3) . . . . ?
B2 O5 C31 C45 -161.18(16) . . . . ?
C32 C30 C31 O5 9.8(3) . . . . ?
C32 C30 C31 C45 -169.84(18) . . . . ?
C50 C45 C31 O5 12.3(3) . . . . ?
C46 C45 C31 O5 -170.50(17) . . . . ?
C50 C45 C31 C30 -168.06(19) . . . . ?
C46 C45 C31 C30 9.2(3) . . . . ?
B2 O6 C32 C30 -20.1(3) . . . . ?
B2 O6 C32 C52 160.71(17) . . . . ?
C31 C30 C32 O6 -9.4(3) . . . . ?
C31 C30 C32 C52 169.70(18) . . . . ?
C57 C52 C32 O6 0.5(3) . . . . ?
C53 C52 C32 O6 -176.48(17) . . . . ?
C57 C52 C32 C30 -178.66(18) . . . . ?
C53 C52 C32 C30 4.4(3) . . . . ?
F4 C8 C7 F3 -2.1(3) . . . . ?
C9 C8 C7 F3 178.87(16) . . . . ?
F4 C8 C7 C6 179.33(16) . . . . ?
C9 C8 C7 C6 0.3(3) . . . . ?
F2 C6 C7 F3 2.4(3) . . . . ?
C5 C6 C7 F3 -177.50(16) . . . . ?
F2 C6 C7 C8 -179.06(16) . . . . ?
C5 C6 C7 C8 1.0(3) . . . . ?
F9 C14 C15 F10 1.8(3) . . . . ?
C13 C14 C15 F10 -177.88(18) . . . . ?
F9 C14 C15 C10 179.90(18) . . . . ?
C13 C14 C15 C10 0.2(3) . . . . ?
C11 C10 C15 F10 178.74(18) . . . . ?
B1 C10 C15 F10 3.6(3) . . . . ?
C11 C10 C15 C14 0.7(3) . . . . ?
B1 C10 C15 C14 -174.47(19) . . . . ?
F15 C38 C37 F14 0.9(3) . . . . ?
C33 C38 C37 F14 -179.35(18) . . . . ?
F15 C38 C37 C36 179.68(17) . . . . ?
C33 C38 C37 C36 -0.6(3) . . . . ?
F13 C36 C37 F14 -1.5(3) . . . . ?
C35 C36 C37 F14 179.17(18) . . . . ?
F13 C36 C37 C38 179.70(18) . . . . ?
C35 C36 C37 C38 0.4(3) . . . . ?
C52 C57 C56 C55 0.1(3) . . . . ?
O8 C55 C56 C57 179.46(19) . . . . ?
C54 C55 C56 C57 0.1(3) . . . . ?
B1 O1 C2 C1 14.2(3) . . . . ?
B1 O1 C2 C16 -169.20(16) . . . . ?
C17 C16 C2 O1 16.2(3) . . . . ?
C21 C16 C2 O1 -161.78(18) . . . . ?
C17 C16 C2 C1 -167.39(19) . . . . ?
C21 C16 C2 C1 14.7(3) . . . . ?
O1 C2 C1 C3 12.7(3) . . . . ?
C16 C2 C1 C3 -163.52(18) . . . . ?
O2 C3 C1 C2 -13.4(3) . . . . ?
C23 C3 C1 C2 161.26(18) . . . . ?
C40 C39 C44 F20 -179.01(17) . . . . ?
B2 C39 C44 F20 -2.3(3) . . . . ?
C40 C39 C44 C43 0.9(3) . . . . ?
B2 C39 C44 C43 177.63(19) . . . . ?
C45 C46 C47 C48 -0.4(3) . . . . ?
O7 C48 C47 C46 179.10(17) . . . . ?
C49 C48 C47 C46 -0.8(3) . . . . ?
C32 O6 B2 O5 44.6(2) . . . . ?
C32 O6 B2 C39 162.95(16) . . . . ?
C32 O6 B2 C33 -74.88(19) . . . . ?
C31 O5 B2 O6 -44.1(2) . . . . ?
C31 O5 B2 C39 -164.24(15) . . . . ?
C31 O5 B2 C33 73.3(2) . . . . ?
C40 C39 B2 O6 -170.74(17) . . . . ?
C44 C39 B2 O6 12.7(3) . . . . ?
C40 C39 B2 O5 -52.9(2) . . . . ?
C44 C39 B2 O5 130.6(2) . . . . ?
C40 C39 B2 C33 69.4(2) . . . . ?
C44 C39 B2 C33 -107.2(2) . . . . ?
C34 C33 B2 O6 121.0(2) . . . . ?
C38 C33 B2 O6 -58.2(2) . . . . ?
C34 C33 B2 O5 3.7(3) . . . . ?
C38 C33 B2 O5 -175.55(17) . . . . ?
C34 C33 B2 C39 -117.0(2) . . . . ?
C38 C33 B2 C39 63.8(2) . . . . ?
F1 C5 C4 C9 -177.83(15) . . . . ?
C6 C5 C4 C9 2.4(3) . . . . ?
F1 C5 C4 B1 4.1(3) . . . . ?
C6 C5 C4 B1 -175.65(18) . . . . ?
F5 C9 C4 C5 178.60(15) . . . . ?
C8 C9 C4 C5 -0.9(3) . . . . ?
F5 C9 C4 B1 -3.2(3) . . . . ?
C8 C9 C4 B1 177.25(17) . . . . ?
F8 C13 C12 F7 1.4(3) . . . . ?
C14 C13 C12 F7 -179.31(19) . . . . ?
F8 C13 C12 C11 -178.23(18) . . . . ?
C14 C13 C12 C11 1.1(3) . . . . ?
F6 C11 C12 F7 -1.4(3) . . . . ?
C10 C11 C12 F7 -179.71(19) . . . . ?
F6 C11 C12 C13 178.23(17) . . . . ?
C10 C11 C12 C13 -0.1(3) . . . . ?
F18 C42 C41 F17 -0.8(3) . . . . ?
C43 C42 C41 F17 179.93(18) . . . . ?
F18 C42 C41 C40 178.49(18) . . . . ?
C43 C42 C41 C40 -0.8(3) . . . . ?
F16 C40 C41 F17 0.6(3) . . . . ?
C39 C40 C41 F17 -179.21(19) . . . . ?
F16 C40 C41 C42 -178.73(18) . . . . ?
C39 C40 C41 C42 1.5(3) . . . . ?
F18 C42 C43 F19 0.2(3) . . . . ?
C41 C42 C43 F19 179.48(18) . . . . ?
F18 C42 C43 C44 -179.02(17) . . . . ?
C41 C42 C43 C44 0.2(3) . . . . ?
F20 C44 C43 F19 0.3(3) . . . . ?
C39 C44 C43 F19 -179.59(18) . . . . ?
F20 C44 C43 C42 179.60(17) . . . . ?
C39 C44 C43 C42 -0.3(3) . . . . ?
C3 O2 B1 O1 35.9(2) . . . . ?
C3 O2 B1 C4 151.95(16) . . . . ?
C3 O2 B1 C10 -85.7(2) . . . . ?
C2 O1 B1 O2 -36.5(2) . . . . ?
C2 O1 B1 C4 -155.18(16) . . . . ?
C2 O1 B1 C10 84.5(2) . . . . ?
C5 C4 B1 O2 7.7(3) . . . . ?
C9 C4 B1 O2 -170.27(15) . . . . ?
C5 C4 B1 O1 125.18(19) . . . . ?
C9 C4 B1 O1 -52.8(2) . . . . ?
C5 C4 B1 C10 -114.2(2) . . . . ?
C9 C4 B1 C10 67.8(2) . . . . ?
C11 C10 B1 O2 132.1(2) . . . . ?
C15 C10 B1 O2 -53.3(2) . . . . ?
C11 C10 B1 O1 11.9(3) . . . . ?
C15 C10 B1 O1 -173.54(16) . . . . ?
C11 C10 B1 C4 -105.7(2) . . . . ?
C15 C10 B1 C4 68.8(2) . . . . ?
